data_9003637
loop_
_publ_author_name
'Tait, K. T.'
'Hawthorne, F. C.'
'Grice, J. D.'
'Ottolini, L.'
'Nayak, V. K.'

_publ_section_title
;
 Dellaventuraite, NaNa2(MgMn2TiLi)Si8O22O2, a new anhydrous amphibole from
 the Kajlidongri Manganese Mine, Jhabua District, Madhya Pradesh, India
;
_journal_name_full 'American Mineralogist'
_journal_page_first 304
_journal_page_last 309
_journal_paper_doi 10.2138/am.2005.1659
_journal_volume 90
_journal_year 2005
_chemical_formula_sum 'Al0.1 Ca0.28 Fe0.72 K0.8 Li1.8 Mg1.85 Mn0.83 Na2.92 O24 Si8 Ti0.6'
_chemical_name_mineral Dellaventuraite
_space_group_IT_number 12
_symmetry_space_group_name_Hall '-C 2y'
_symmetry_space_group_name_H-M 'C 1 2/m 1'
_cell_angle_alpha 90
_cell_angle_beta 104.653
_cell_angle_gamma 90
_cell_formula_units_Z 2
_cell_length_a 9.808
_cell_length_b 17.840
_cell_length_c 5.2848
_cell_volume 894.631
_database_code_amcsd 0003735
_exptl_crystal_density_diffrn 3.315
_cod_original_formula_sum 'Mg1.85 Mn.83 Ti.6 Fe.72 Al.1 Li1.8 Na2.92 Ca.28 Si8 O24 K.8'
_cod_database_code 9003637

loop_
_space_group_symop_operation_xyz
x,y,z
1/2+x,1/2+y,z
x,-y,z
1/2+x,1/2-y,z
-x,y,-z
1/2-x,1/2+y,-z
-x,-y,-z
1/2-x,1/2-y,-z

loop_
_atom_site_aniso_label
_atom_site_aniso_U_11
_atom_site_aniso_U_22
_atom_site_aniso_U_33
_atom_site_aniso_U_12
_atom_site_aniso_U_13
_atom_site_aniso_U_23
Mg1 0.00870 0.01670 0.00570 0.00000 0.00410 0.00000
Mn3+1 0.00870 0.01670 0.00570 0.00000 0.00410 0.00000
Ti4+1 0.00870 0.01670 0.00570 0.00000 0.00410 0.00000
Mg2 0.00840 0.00730 0.00620 0.00000 0.00320 0.00000
Fe3+2 0.00840 0.00730 0.00620 0.00000 0.00320 0.00000
Mn2+2 0.00840 0.00730 0.00620 0.00000 0.00320 0.00000
Al2 0.00840 0.00730 0.00620 0.00000 0.00320 0.00000
Li3 0.00840 0.00730 0.00620 0.00000 0.00320 0.00000
Mg3 0.02700 0.01400 0.02400 0.00000 -0.00300 0.00000
Mn3+3 0.02700 0.01400 0.02400 0.00000 -0.00300 0.00000
Na4 0.02020 0.01370 0.01970 0.00000 0.01540 0.00000
Ca4 0.02020 0.01370 0.01970 0.00000 0.01540 0.00000
Si1 0.00920 0.00920 0.00600 0.00060 0.00270 -0.00010
Si2 0.00860 0.00670 0.00640 -0.00050 0.00250 -0.00010
O1 0.01000 0.01300 0.00900 -0.00250 0.00270 -0.00060
O2 0.00840 0.01600 0.01090 0.00050 0.00450 0.00010
O3 0.01100 0.01300 0.01400 0.00000 0.00200 0.00000
O4 0.01600 0.01050 0.01400 -0.00290 0.00800 -0.00220
O5 0.00930 0.01550 0.01040 0.00120 0.00420 0.00240
O6 0.01260 0.01440 0.00790 0.00270 0.00320 -0.00090
O7 0.01000 0.00900 0.01700 0.00000 0.00200 0.00000

loop_
_atom_site_label
_atom_site_fract_x
_atom_site_fract_y
_atom_site_fract_z
_atom_site_occupancy
_atom_site_U_iso_or_equiv
_atom_site_type_symbol
_atom_site_attached_hydrogens
Mg1 0.00000 0.08163 0.50000 0.39000 0.01000 Mg 0
Mn3+1 0.00000 0.08163 0.50000 0.31000 0.01000 Mn 0
Ti4+1 0.00000 0.08163 0.50000 0.30000 0.01000 Ti 0
Mg2 0.00000 0.17930 0.00000 0.50000 0.00700 Mg 0
Fe3+2 0.00000 0.17930 0.00000 0.36000 0.00700 Fe 0
Mn2+2 0.00000 0.17930 0.00000 0.09000 0.00700 Mn 0
Al2 0.00000 0.17930 0.00000 0.05000 0.00700 Al 0
Li3 0.00000 0.17930 0.00000 0.90000 0.00700 Li 0
Mg3 0.00000 0.00000 0.00000 0.07000 0.02300 Mg 0
Mn3+3 0.00000 0.00000 0.00000 0.03000 0.02300 Mn 0
Na4 0.00000 0.27565 0.50000 0.86000 0.01600 Na 0
Ca4 0.00000 0.27565 0.50000 0.14000 0.01600 Ca 0
Si1 0.27918 0.08596 0.29510 1.00000 0.00800 Si 0
Si2 0.28818 0.17064 0.80110 1.00000 0.00710 Si 0
O1 0.11080 0.08900 0.21760 1.00000 0.01070 O 0
O2 0.11720 0.16620 0.72290 1.00000 0.01150 O 0
O3 0.10870 0.00000 0.69250 1.00000 0.01270 O 0
O4 0.35960 0.25000 0.80290 1.00000 0.01250 O 0
O5 0.34760 0.12790 0.08490 1.00000 0.01150 O 0
O6 0.34610 0.11900 0.58620 1.00000 0.01150 O 0
O7 0.33640 0.00000 0.30050 1.00000 0.01240 O 0
NaAm 0.01700 0.50000 0.03900 0.60000 0.01800 Na 0
KAm* 0.05100 0.50000 0.10400 0.40000 0.01800 K 0

loop_
_cod_changelog_entry_id
_cod_changelog_entry_author
_cod_changelog_entry_date
_cod_changelog_entry_text
1
;cod-tools version 3.8.0
Id: cif_guess_AMCSD_atom_types 9581 2023-05-17 12:35:41Z saulius
;
2023-05-23T09:17:52+03:00
;Derived atom types and hydrogen counts
from atom names that follow the AMCSD naming convention
(Wat == water, O-H == hydroxyl).
;

loop_
_cod_related_entry_id
_cod_related_entry_database
_cod_related_entry_code
1 AMCSD 0003735
